data_7234579
loop_
_publ_author_name
'Liang-Jin Xu'
'Xu Zhang'
'Jin-Yun Wang'
'Zhong-Ning Chen'

_publ_section_title
;
 High-efficiency solution-processed OLEDs based on cationic Ag6Cu
 heteroheptanuclear cluster complexes with aromatic acetylides
;
_journal_name_full 'Journal of Materials Chemistry C'
_journal_page_first 1787
_journal_page_last 1794
_journal_paper_doi 10.1039/C5TC03886C
_journal_volume 4
_journal_year 2016
_chemical_formula_sum 'C152 H143 Ag6 Cl13 Cu O10 P9'
_chemical_formula_weight 3580.00
_space_group_IT_number 14
_space_group_name_Hall '-P 2yn'
_space_group_name_H-M_alt 'P 1 21/n 1'
_symmetry_cell_setting monoclinic
_symmetry_space_group_name_H-M 'P 1 21/n 1'
_atom_sites_solution_hydrogens geom
_atom_sites_solution_primary direct
_atom_sites_solution_secondary difmap
_cell_angle_alpha 90.00
_cell_angle_beta 98.140(2)
_cell_angle_gamma 90.00
_cell_formula_units_Z 4
_cell_length_a 17.5098(6)
_cell_length_b 29.3221(7)
_cell_length_c 29.4471(9)
_cell_measurement_reflns_used 42648
_cell_measurement_temperature 293(2)
_cell_measurement_theta_max 27.5982
_cell_measurement_theta_min 2.0069
_cell_volume 14966.5(8)
_computing_cell_refinement 'CrystalClear (Rigaku Inc., 2008)'
_computing_data_collection 'CrystalClear (Rigaku Inc., 2008)'
_computing_data_reduction 'CrystalClear (Rigaku Inc., 2008)'
_computing_structure_refinement 'SHELXL-97 (Sheldrick, 1997)'
_computing_structure_solution 'SHELXS-97 (Sheldrick, 1990)'
_diffrn_ambient_temperature 293(2)
_diffrn_detector_area_resol_mean 28.5714
_diffrn_measured_fraction_theta_full 0.956
_diffrn_measured_fraction_theta_max 0.956
_diffrn_measurement_device_type 'Saturn724+ (2x2 bin mode)'
_diffrn_measurement_method CCD_Profile_fitting
_diffrn_radiation_monochromator graphite
_diffrn_radiation_source 'fine-focus sealed tube'
_diffrn_radiation_type MoK\a
_diffrn_radiation_wavelength 0.71073
_diffrn_reflns_av_R_equivalents 0.1167
_diffrn_reflns_av_sigmaI/netI 0.0610
_diffrn_reflns_limit_h_max 20
_diffrn_reflns_limit_h_min -20
_diffrn_reflns_limit_k_max 34
_diffrn_reflns_limit_k_min -34
_diffrn_reflns_limit_l_max 35
_diffrn_reflns_limit_l_min -35
_diffrn_reflns_number 94669
_diffrn_reflns_theta_full 25.00
_diffrn_reflns_theta_max 25.00
_diffrn_reflns_theta_min 2.01
_exptl_absorpt_coefficient_mu 1.294
_exptl_absorpt_correction_T_max 0.843
_exptl_absorpt_correction_T_min 0.497
_exptl_absorpt_correction_type multi-scan
_exptl_crystal_colour Orange
_exptl_crystal_density_diffrn 1.589
_exptl_crystal_density_method 'not measured'
_exptl_crystal_description Block
_exptl_crystal_F_000 7208
_exptl_crystal_size_max 0.40
_exptl_crystal_size_mid 0.35
_exptl_crystal_size_min 0.25
_refine_diff_density_max 4.473
_refine_diff_density_min -3.393
_refine_diff_density_rms 0.158
_refine_ls_extinction_method none
_refine_ls_goodness_of_fit_ref 1.046
_refine_ls_hydrogen_treatment mixed
_refine_ls_matrix_type fullcycle
_refine_ls_number_parameters 1748
_refine_ls_number_reflns 25203
_refine_ls_number_restraints 97
_refine_ls_restrained_S_all 1.047
_refine_ls_R_factor_all 0.0957
_refine_ls_R_factor_gt 0.0884
_refine_ls_shift/su_max 0.007
_refine_ls_shift/su_mean 0.000
_refine_ls_structure_factor_coef Fsqd
_refine_ls_weighting_details 'calc w=1/[\s^2^(Fo^2^)+(0.1152P)^2^+130.5800P] where P=(Fo^2^+2Fc^2^)/3'
_refine_ls_weighting_scheme calc
_refine_ls_wR_factor_gt 0.2260
_refine_ls_wR_factor_ref 0.2343
_reflns_number_gt 22813
_reflns_number_total 25203
_reflns_threshold_expression >2sigma(I)
_cod_data_source_file J-Mater-Chem-C-2016-4-1787.cif
_cod_data_source_block 1_6CH2Cl2
_cod_depositor_comments
;
The following automatic conversions were performed:

data item '_exptl_absorpt_correction_type' value 'Multi-scan' was
changed to 'multi-scan' in accordance with the built-in table derived
from the CIF Core dictionary named 'cif_core.dic' version 2.4.5 last
updated on 2014-11-21.

data item '_symmetry_cell_setting' value 'Monoclinic' was changed to
'monoclinic' in accordance with the built-in table derived from the
CIF Core dictionary named 'cif_core.dic' version 2.4.5 last updated
on 2014-11-21.

Automatic conversion script
Id: cif_fix_values 6909 2019-04-08 15:41:33Z antanas 
;
_cod_original_sg_symbol_H-M P21/n
_cod_database_code 7234579

loop_
_symmetry_equiv_pos_as_xyz
'x, y, z'
'-x+1/2, y+1/2, -z+1/2'
'-x, -y, -z'
'x-1/2, -y-1/2, z-1/2'

loop_
_atom_site_label
_atom_site_type_symbol
_atom_site_fract_x
_atom_site_fract_y
_atom_site_fract_z
_atom_site_U_iso_or_equiv
_atom_site_adp_type
_atom_site_occupancy
_atom_site_symmetry_multiplicity
_atom_site_calc_flag
_atom_site_refinement_flags
_atom_site_disorder_assembly
_atom_site_disorder_group
Ag1 Ag 0.30064(3) 0.728894(19) 0.37965(2) 0.03128(15) Uani 1 1 d . . .
Ag2 Ag 0.42325(3) 0.78957(2) 0.45434(2) 0.03837(17) Uani 1 1 d . . .
Ag3 Ag 0.24801(4) 0.83563(2) 0.41647(3) 0.0550(2) Uani 1 1 d . . .
Ag4 Ag 0.34070(3) 0.745340(19) 0.557376(19) 0.02843(15) Uani 1 1 d . . .
Ag5 Ag 0.26352(4) 0.66485(2) 0.48163(2) 0.03718(17) Uani 1 1 d . . .
Ag6 Ag 0.15205(3) 0.770172(18) 0.496158(19) 0.02803(15) Uani 1 1 d . . .
Cu1 Cu 0.28591(5) 0.75759(3) 0.46362(3) 0.0252(2) Uani 1 1 d . . .
P1 P 0.36924(10) 0.76936(7) 0.32669(7) 0.0280(4) Uani 1 1 d . . .
P2 P 0.45348(12) 0.83671(7) 0.39238(8) 0.0352(5) Uani 1 1 d . . .
P3 P 0.29321(13) 0.85926(8) 0.34603(10) 0.0477(6) Uani 1 1 d . . .
P4 P 0.25266(10) 0.72436(6) 0.61018(6) 0.0256(4) Uani 1 1 d . . .
P5 P 0.22743(11) 0.63927(6) 0.55288(7) 0.0311(4) Uani 1 1 d . . .
P6 P 0.10514(10) 0.71337(6) 0.54392(7) 0.0291(4) Uani 1 1 d . . .
P7 P 0.53306(11) 0.75996(8) 0.55591(8) 0.0350(4) Uani 1 1 d . . .
P8 P 0.10714(12) 0.88168(6) 0.46812(7) 0.0318(4) Uani 1 1 d . . .
P9 P 0.24190(12) 0.61657(7) 0.37308(8) 0.0369(5) Uani 1 1 d . . .
O1 O 0.5259(3) 0.7789(2) 0.5085(2) 0.0460(15) Uani 1 1 d . . .
O01 O 0.6052(7) 0.9067(4) 0.2412(4) 0.109(4) Uani 1 1 d . . .
O2 O 0.4685(3) 0.7318(2) 0.5712(2) 0.0419(14) Uani 1 1 d . . .
O02 O 0.4767(6) 0.8830(5) 0.2370(4) 0.113(4) Uani 1 1 d . . .
O3 O 0.1777(3) 0.88956(18) 0.4460(2) 0.0377(13) Uani 1 1 d . . .
O03 O 0.5293(6) 0.8947(3) 0.1700(3) 0.082(3) Uani 1 1 d . . .
O4 O 0.1036(4) 0.83968(19) 0.4974(2) 0.0490(16) Uani 1 1 d . . .
O04 O 0.5696(5) 0.8347(3) 0.2197(3) 0.073(2) Uani 1 1 d . . .
O5 O 0.2453(3) 0.66228(17) 0.3511(2) 0.0361(12) Uani 1 1 d . . .
O6 O 0.2382(4) 0.6136(2) 0.4230(2) 0.0476(15) Uani 1 1 d . . .
Cl1 Cl 0.54440(16) 0.88139(9) 0.21653(9) 0.0587(6) Uani 1 1 d . . .
Cl01 Cl 0.8758(3) 0.7640(2) 0.4565(2) 0.143(2) Uani 1 1 d . . .
Cl02 Cl 0.7824(2) 0.68726(16) 0.42011(17) 0.1034(12) Uani 1 1 d . . .
Cl03 Cl 0.6801(3) 0.5545(2) 0.3179(3) 0.173(3) Uani 1 1 d . . .
Cl04 Cl 0.8058(3) 0.4912(2) 0.30921(15) 0.1193(16) Uani 1 1 d . . .
Cl05 Cl 0.7822(3) 0.5625(3) 0.6712(2) 0.163(3) Uani 1 1 d . . .
Cl06 Cl 0.8633(2) 0.5603(2) 0.59510(13) 0.1199(18) Uani 1 1 d . . .
Cl07 Cl 0.3256(4) 0.0592(2) 0.4963(2) 0.157(3) Uani 1 1 d . . .
Cl08 Cl 0.2318(4) 0.1415(2) 0.4917(2) 0.1354(18) Uani 1 1 d . . .
Cl09 Cl -0.0337(9) 0.0202(6) 0.2812(5) 0.338(9) Uani 1 1 d . . .
Cl10 Cl 0.0770(8) -0.0477(5) 0.2644(5) 0.299(7) Uani 1 1 d . . .
Cl11 Cl 0.0563(16) 0.1347(11) 0.2742(10) 0.465(14) Uani 0.813(10) 1 d PDU A 1
Cl12 Cl 0.1688(16) 0.1148(11) 0.3545(10) 0.462(14) Uani 0.813(10) 1 d PDU A 1
Cl13 Cl 0.1235(10) 0.0783(6) 0.3959(7) 0.084(6) Uani 0.187(10) 1 d PDU A 2
Cl14 Cl 0.175(2) 0.0552(9) 0.3074(10) 0.198(14) Uani 0.187(10) 1 d PDU A 2
C1 C 0.3864(4) 0.8317(3) 0.3369(3) 0.0372(18) Uani 1 1 d . . .
H1A H 0.4083 0.8460 0.3115 0.045 Uiso 1 1 calc R . .
C01 C 0.8705(13) 0.7118(8) 0.4374(11) 0.163(10) Uani 1 1 d . . .
H01B H 0.8975 0.6926 0.4612 0.196 Uiso 1 1 calc R . .
H01C H 0.8993 0.7105 0.4116 0.196 Uiso 1 1 calc R . .
C2 C 0.4636(4) 0.7434(3) 0.3241(3) 0.0281(15) Uani 1 1 d . . .
C02 C 0.7680(11) 0.5291(7) 0.3465(7) 0.121(7) Uani 1 1 d . . .
H02B H 0.8055 0.5528 0.3561 0.145 Uiso 1 1 calc R . .
H02C H 0.7574 0.5129 0.3736 0.145 Uiso 1 1 calc R . .
C3 C 0.5095(4) 0.7568(3) 0.2924(3) 0.0343(17) Uani 1 1 d . . .
H3A H 0.4940 0.7806 0.2723 0.041 Uiso 1 1 calc R . .
C03 C 0.8635(10) 0.5680(14) 0.6535(7) 0.219(19) Uani 1 1 d . . .
H03B H 0.8991 0.5463 0.6698 0.263 Uiso 1 1 calc R . .
H03C H 0.8831 0.5983 0.6616 0.263 Uiso 1 1 calc R . .
C4 C 0.5798(4) 0.7346(3) 0.2901(3) 0.0365(18) Uani 1 1 d . . .
H4A H 0.6108 0.7435 0.2686 0.044 Uiso 1 1 calc R . .
C04 C 0.3033(13) 0.1067(7) 0.5222(7) 0.135(8) Uani 1 1 d . . .
H04B H 0.3499 0.1248 0.5294 0.162 Uiso 1 1 calc R . .
H04C H 0.2865 0.0984 0.5511 0.162 Uiso 1 1 calc R . .
C5 C 0.6029(5) 0.6992(3) 0.3201(3) 0.048(2) Uani 1 1 d . . .
H5A H 0.6498 0.6847 0.3190 0.058 Uiso 1 1 calc R . .
C05 C 0.0578(18) 0.0060(11) 0.2861(15) 0.26(2) Uani 1 1 d . . .
H05A H 0.0792 0.0069 0.3184 0.315 Uiso 1 1 calc R . .
H05B H 0.0846 0.0288 0.2705 0.315 Uiso 1 1 calc RD . .
C6 C 0.5565(5) 0.6856(3) 0.3516(3) 0.050(2) Uani 1 1 d . . .
H6A H 0.5714 0.6612 0.3711 0.060 Uiso 1 1 calc R . .
C06 C 0.1504(18) 0.1124(9) 0.2947(11) 0.269(10) Uani 0.813(10) 1 d PDU A 1
H06A H 0.1537 0.0811 0.2847 0.323 Uiso 0.813(10) 1 calc PR A 1
H06B H 0.1892 0.1300 0.2819 0.323 Uiso 0.813(10) 1 calc PR A 1
C7 C 0.4871(5) 0.7082(3) 0.3543(3) 0.0398(18) Uani 1 1 d . . .
H7A H 0.4567 0.6996 0.3764 0.048 Uiso 1 1 calc R . .
C07 C 0.087(6) 0.074(4) 0.3371(12) 0.13(2) Uani 0.187(10) 1 d PDU A 2
H07A H 0.0670 0.1029 0.3251 0.159 Uiso 0.187(10) 1 calc PR A 2
H07B H 0.0465 0.0513 0.3322 0.159 Uiso 0.187(10) 1 calc PR A 2
C8 C 0.3249(4) 0.7631(4) 0.2668(3) 0.048(2) Uani 1 1 d . . .
C9 C 0.3318(5) 0.7927(5) 0.2321(3) 0.062(3) Uani 1 1 d . . .
H9A H 0.3621 0.8186 0.2383 0.075 Uiso 1 1 calc R . .
C10 C 0.2961(6) 0.7857(6) 0.1887(4) 0.089(5) Uani 1 1 d . . .
H10J H 0.2993 0.8075 0.1661 0.106 Uiso 1 1 calc R . .
C11 C 0.2548(6) 0.7460(8) 0.1785(4) 0.109(7) Uani 1 1 d . . .
H11F H 0.2300 0.7409 0.1488 0.130 Uiso 1 1 calc R . .
C12 C 0.2505(7) 0.7138(7) 0.2123(4) 0.098(6) Uani 1 1 d . . .
H12M H 0.2244 0.6865 0.2053 0.117 Uiso 1 1 calc R . .
C13 C 0.2854(6) 0.7223(5) 0.2572(4) 0.068(3) Uani 1 1 d . . .
H13M H 0.2823 0.7010 0.2802 0.081 Uiso 1 1 calc R . .
C14 C 0.5507(4) 0.8285(3) 0.3788(3) 0.0380(18) Uani 1 1 d . . .
C15 C 0.5785(5) 0.8480(3) 0.3413(3) 0.042(2) Uani 1 1 d . . .
H15A H 0.5465 0.8659 0.3206 0.051 Uiso 1 1 calc R . .
C16 C 0.6551(5) 0.8403(3) 0.3352(4) 0.049(2) Uani 1 1 d . . .
H16A H 0.6738 0.8530 0.3100 0.059 Uiso 1 1 calc R . .
C17 C 0.7032(5) 0.8144(4) 0.3654(4) 0.059(3) Uani 1 1 d . . .
H17A H 0.7541 0.8094 0.3609 0.071 Uiso 1 1 calc R . .
C18 C 0.6755(5) 0.7960(4) 0.4024(4) 0.059(3) Uani 1 1 d . . .
H18A H 0.7079 0.7784 0.4232 0.071 Uiso 1 1 calc R . .
C19 C 0.5994(5) 0.8030(4) 0.4093(3) 0.049(2) Uani 1 1 d . . .
H19A H 0.5815 0.7904 0.4348 0.059 Uiso 1 1 calc R . .
C20 C 0.4536(6) 0.8967(3) 0.4108(4) 0.051(2) Uani 1 1 d . . .
C21 C 0.4237(7) 0.9069(4) 0.4498(4) 0.067(3) Uani 1 1 d . . .
H21A H 0.4036 0.8839 0.4664 0.081 Uiso 1 1 calc R . .
C22 C 0.4234(9) 0.9526(4) 0.4651(5) 0.092(5) Uani 1 1 d . . .
H22A H 0.4005 0.9598 0.4908 0.111 Uiso 1 1 calc R . .
C23 C 0.4562(9) 0.9862(4) 0.4425(6) 0.093(5) Uani 1 1 d . . .
H23A H 0.4586 1.0158 0.4540 0.112 Uiso 1 1 calc R . .
C24 C 0.4856(7) 0.9765(3) 0.4029(5) 0.073(4) Uani 1 1 d . . .
H24A H 0.5054 0.9997 0.3864 0.088 Uiso 1 1 calc R . .
C25 C 0.4856(6) 0.9321(3) 0.3875(4) 0.058(3) Uani 1 1 d . . .
H25A H 0.5072 0.9255 0.3612 0.070 Uiso 1 1 calc R . .
C26 C 0.3064(6) 0.9204(4) 0.3383(5) 0.069(3) Uani 1 1 d . . .
C27 C 0.3443(7) 0.9385(4) 0.3034(5) 0.077(4) Uani 1 1 d . . .
H27A H 0.3713 0.9192 0.2863 0.092 Uiso 1 1 calc R . .
C28 C 0.3420(9) 0.9839(5) 0.2945(6) 0.098(5) Uani 1 1 d . . .
H28A H 0.3654 0.9958 0.2707 0.118 Uiso 1 1 calc R . .
C29 C 0.3027(11) 1.0128(5) 0.3226(8) 0.122(7) Uani 1 1 d . . .
H29A H 0.3017 1.0441 0.3173 0.146 Uiso 1 1 calc R . .
C30 C 0.2673(8) 0.9958(4) 0.3564(7) 0.098(5) Uani 1 1 d . . .
H30A H 0.2414 1.0154 0.3737 0.117 Uiso 1 1 calc R . .
C31 C 0.2686(7) 0.9493(4) 0.3662(6) 0.087(5) Uani 1 1 d . . .
H31A H 0.2453 0.9377 0.3902 0.104 Uiso 1 1 calc R . .
C32 C 0.2209(5) 0.8465(4) 0.2967(5) 0.067(3) Uani 1 1 d . . .
C33 C 0.1769(5) 0.8055(4) 0.2962(4) 0.067(3) Uani 1 1 d . . .
H33A H 0.1838 0.7865 0.3218 0.080 Uiso 1 1 calc R . .
C34 C 0.1232(6) 0.7931(5) 0.2579(4) 0.072(3) Uani 1 1 d . . .
H34A H 0.0966 0.7656 0.2574 0.086 Uiso 1 1 calc R . .
C35 C 0.1110(6) 0.8221(7) 0.2217(5) 0.111(7) Uani 1 1 d . . .
H35A H 0.0732 0.8155 0.1971 0.133 Uiso 1 1 calc R . .
C36 C 0.1533(7) 0.8603(6) 0.2212(6) 0.094(5) Uani 1 1 d . . .
H36A H 0.1450 0.8794 0.1958 0.113 Uiso 1 1 calc R . .
C37 C 0.2083(6) 0.8717(5) 0.2572(5) 0.078(4) Uani 1 1 d . . .
H37A H 0.2382 0.8976 0.2548 0.094 Uiso 1 1 calc R . .
C38 C 0.1779(4) 0.6826(2) 0.5851(3) 0.0284(15) Uani 1 1 d . . .
H38A H 0.1534 0.6680 0.6093 0.034 Uiso 1 1 calc R . .
C39 C 0.2008(4) 0.7737(3) 0.6293(3) 0.0283(15) Uani 1 1 d . . .
C40 C 0.1575(5) 0.7725(3) 0.6654(3) 0.0369(18) Uani 1 1 d . . .
H40A H 0.1516 0.7451 0.6805 0.044 Uiso 1 1 calc R . .
C41 C 0.1230(5) 0.8117(3) 0.6792(3) 0.044(2) Uani 1 1 d . . .
H41A H 0.0937 0.8105 0.7032 0.053 Uiso 1 1 calc R . .
C42 C 0.1324(5) 0.8528(3) 0.6572(3) 0.044(2) Uani 1 1 d . . .
H42A H 0.1097 0.8793 0.6664 0.053 Uiso 1 1 calc R . .
C43 C 0.1756(5) 0.8541(3) 0.6215(3) 0.0395(18) Uani 1 1 d . . .
H43A H 0.1829 0.8817 0.6071 0.047 Uiso 1 1 calc R . .
C44 C 0.2082(4) 0.8149(3) 0.6069(3) 0.0320(16) Uani 1 1 d . . .
H44A H 0.2354 0.8160 0.5820 0.038 Uiso 1 1 calc R . .
C45 C 0.2947(4) 0.6976(3) 0.6639(3) 0.0357(17) Uani 1 1 d . . .
C46 C 0.2523(5) 0.6728(3) 0.6918(3) 0.044(2) Uani 1 1 d . . .
H46A H 0.1997 0.6684 0.6830 0.053 Uiso 1 1 calc R . .
C47 C 0.2880(6) 0.6547(4) 0.7325(3) 0.064(3) Uani 1 1 d . . .
H47A H 0.2589 0.6387 0.7513 0.077 Uiso 1 1 calc R . .
C48 C 0.3654(7) 0.6600(6) 0.7458(4) 0.102(6) Uani 1 1 d . . .
H48A H 0.3891 0.6483 0.7736 0.122 Uiso 1 1 calc R . .
C49 C 0.4070(6) 0.6831(7) 0.7171(4) 0.092(5) Uani 1 1 d . . .
H49A H 0.4600 0.6861 0.7255 0.111 Uiso 1 1 calc R . .
C50 C 0.3732(5) 0.7017(4) 0.6765(3) 0.058(3) Uani 1 1 d . . .
H50A H 0.4030 0.7169 0.6576 0.070 Uiso 1 1 calc R . .
C51 C 0.3131(5) 0.6191(3) 0.5895(3) 0.0347(17) Uani 1 1 d . . .
C52 C 0.3096(5) 0.5933(3) 0.6289(3) 0.0421(19) Uani 1 1 d . . .
H52A H 0.2621 0.5875 0.6384 0.051 Uiso 1 1 calc R . .
C53 C 0.3769(6) 0.5760(3) 0.6544(4) 0.055(3) Uani 1 1 d . . .
H53A H 0.3741 0.5595 0.6811 0.066 Uiso 1 1 calc R . .
C54 C 0.4469(6) 0.5833(3) 0.6399(4) 0.064(3) Uani 1 1 d . . .
H54A H 0.4915 0.5711 0.6564 0.077 Uiso 1 1 calc R . .
C55 C 0.4512(5) 0.6085(3) 0.6015(4) 0.055(3) Uani 1 1 d . . .
H55A H 0.4988 0.6135 0.5919 0.066 Uiso 1 1 calc R . .
C56 C 0.3847(5) 0.6268(3) 0.5764(3) 0.0399(19) Uani 1 1 d . . .
H56A H 0.3886 0.6443 0.5505 0.048 Uiso 1 1 calc R . .
C57 C 0.1641(4) 0.5896(2) 0.5500(3) 0.0358(18) Uani 1 1 d . . .
C58 C 0.1246(5) 0.5773(3) 0.5858(3) 0.0393(19) Uani 1 1 d . . .
H58A H 0.1285 0.5953 0.6121 0.047 Uiso 1 1 calc R . .
C59 C 0.0791(5) 0.5382(3) 0.5826(4) 0.046(2) Uani 1 1 d . . .
H59A H 0.0528 0.5298 0.6066 0.055 Uiso 1 1 calc R . .
C60 C 0.0734(5) 0.5119(3) 0.5431(4) 0.050(3) Uani 1 1 d . . .
H60A H 0.0428 0.4858 0.5405 0.060 Uiso 1 1 calc R . .
C61 C 0.1129(5) 0.5241(3) 0.5077(4) 0.046(2) Uani 1 1 d . . .
H61A H 0.1094 0.5058 0.4817 0.056 Uiso 1 1 calc R . .
C62 C 0.1578(4) 0.5634(3) 0.5102(3) 0.0362(18) Uani 1 1 d . . .
H62A H 0.1831 0.5720 0.4859 0.043 Uiso 1 1 calc R . .
C63 C 0.0503(5) 0.6699(3) 0.5081(3) 0.044(2) Uani 1 1 d . . .
C64 C -0.0066(5) 0.6421(3) 0.5254(4) 0.058(3) Uani 1 1 d . . .
H64A H -0.0144 0.6436 0.5559 0.070 Uiso 1 1 calc R . .
C65 C -0.0503(7) 0.6124(3) 0.4939(5) 0.079(4) Uani 1 1 d . . .
H65A H -0.0855 0.5926 0.5045 0.094 Uiso 1 1 calc R . .
C66 C -0.0426(10) 0.6118(4) 0.4502(5) 0.116(7) Uani 1 1 d . . .
H66A H -0.0753 0.5934 0.4303 0.139 Uiso 1 1 calc R . .
C67 C 0.0131(10) 0.6379(4) 0.4329(5) 0.103(6) Uani 1 1 d . . .
H67A H 0.0206 0.6356 0.4024 0.123 Uiso 1 1 calc R . .
C68 C 0.0577(7) 0.6678(3) 0.4634(4) 0.065(3) Uani 1 1 d . . .
H68A H 0.0934 0.6866 0.4521 0.078 Uiso 1 1 calc R . .
C69 C 0.0368(4) 0.7355(3) 0.5791(3) 0.0364(18) Uani 1 1 d . . .
C70 C 0.0129(5) 0.7121(3) 0.6162(4) 0.048(2) Uani 1 1 d . . .
H70A H 0.0332 0.6835 0.6243 0.057 Uiso 1 1 calc R . .
C71 C -0.0395(6) 0.7309(4) 0.6402(4) 0.064(3) Uani 1 1 d . . .
H71A H -0.0556 0.7147 0.6642 0.077 Uiso 1 1 calc R . .
C72 C -0.0694(7) 0.7738(4) 0.6295(5) 0.072(3) Uani 1 1 d . . .
H72A H -0.1039 0.7868 0.6471 0.086 Uiso 1 1 calc R . .
C73 C -0.0476(6) 0.7979(4) 0.5920(4) 0.058(3) Uani 1 1 d . . .
H73A H -0.0692 0.8262 0.5836 0.069 Uiso 1 1 calc R . .
C74 C 0.0064(5) 0.7788(3) 0.5678(4) 0.045(2) Uani 1 1 d . . .
H74A H 0.0227 0.7949 0.5437 0.055 Uiso 1 1 calc R . .
C75 C 0.5530(4) 0.8069(3) 0.5965(3) 0.0411(19) Uani 1 1 d . . .
C76 C 0.5484(4) 0.8005(3) 0.6425(3) 0.0413(19) Uani 1 1 d . . .
H76A H 0.5356 0.7720 0.6532 0.050 Uiso 1 1 calc R . .
C77 C 0.5633(5) 0.8375(4) 0.6729(4) 0.055(3) Uani 1 1 d . . .
H77A H 0.5602 0.8333 0.7039 0.066 Uiso 1 1 calc R . .
C78 C 0.5820(8) 0.8793(5) 0.6580(5) 0.081(4) Uani 1 1 d . . .
H78A H 0.5904 0.9035 0.6785 0.098 Uiso 1 1 calc R . .
C79 C 0.5884(11) 0.8858(4) 0.6123(6) 0.107(6) Uani 1 1 d . . .
H79A H 0.6029 0.9140 0.6020 0.129 Uiso 1 1 calc R . .
C80 C 0.5731(8) 0.8495(4) 0.5816(5) 0.076(4) Uani 1 1 d . . .
H80A H 0.5763 0.8540 0.5507 0.091 Uiso 1 1 calc R . .
C81 C 0.6201(5) 0.7257(3) 0.5639(3) 0.040(2) Uani 1 1 d . . .
C82 C 0.6235(6) 0.6846(3) 0.5867(4) 0.055(3) Uani 1 1 d . . .
H82A H 0.5821 0.6739 0.6002 0.065 Uiso 1 1 calc R . .
C83 C 0.6929(8) 0.6593(4) 0.5887(4) 0.070(4) Uani 1 1 d . . .
H83A H 0.6955 0.6314 0.6038 0.085 Uiso 1 1 calc R . .
C84 C 0.7524(7) 0.6721(5) 0.5711(4) 0.088(5) Uani 1 1 d . . .
H84A H 0.7961 0.6538 0.5733 0.105 Uiso 1 1 calc R . .
C85 C 0.7503(6) 0.7140(6) 0.5489(4) 0.080(4) Uani 1 1 d . . .
H85A H 0.7933 0.7242 0.5367 0.096 Uiso 1 1 calc R . .
C86 C 0.6841(5) 0.7405(4) 0.5449(3) 0.052(2) Uani 1 1 d . . .
H86A H 0.6825 0.7683 0.5296 0.062 Uiso 1 1 calc R . .
C87 C 0.0227(4) 0.8839(3) 0.4254(3) 0.0374(19) Uani 1 1 d . . .
C88 C -0.0483(5) 0.8703(4) 0.4367(4) 0.055(3) Uani 1 1 d . . .
H88A H -0.0509 0.8588 0.4659 0.066 Uiso 1 1 calc R . .
C89 C -0.1135(6) 0.8733(5) 0.4064(5) 0.086(5) Uani 1 1 d . . .
H89A H -0.1604 0.8641 0.4147 0.103 Uiso 1 1 calc R . .
C90 C -0.1101(6) 0.8899(4) 0.3633(5) 0.076(4) Uani 1 1 d . . .
H90A H -0.1555 0.8923 0.3428 0.091 Uiso 1 1 calc R . .
C91 C -0.0399(8) 0.9033(5) 0.3489(5) 0.079(4) Uani 1 1 d . . .
H91A H -0.0376 0.9139 0.3194 0.095 Uiso 1 1 calc R . .
C92 C 0.0270(6) 0.8997(3) 0.3820(4) 0.049(2) Uani 1 1 d . . .
H92A H 0.0746 0.9083 0.3742 0.059 Uiso 1 1 calc R . .
C93 C 0.0939(5) 0.9306(3) 0.5044(3) 0.044(2) Uani 1 1 d . . .
C94 C 0.0622(6) 0.9240(4) 0.5438(3) 0.056(3) Uani 1 1 d . . .
H94A H 0.0471 0.8950 0.5518 0.068 Uiso 1 1 calc R . .
C95 C 0.0529(7) 0.9620(5) 0.5722(4) 0.080(4) Uani 1 1 d . . .
H95A H 0.0327 0.9576 0.5994 0.096 Uiso 1 1 calc R . .
C96 C 0.0727(7) 1.0044(5) 0.5605(5) 0.085(5) Uani 1 1 d . . .
H96A H 0.0646 1.0292 0.5789 0.101 Uiso 1 1 calc R . .
C97 C 0.1052(7) 1.0108(4) 0.5207(5) 0.085(5) Uani 1 1 d . . .
H97A H 0.1197 1.0398 0.5125 0.101 Uiso 1 1 calc R . .
C98 C 0.1162(5) 0.9735(3) 0.4932(4) 0.053(3) Uani 1 1 d . . .
H98A H 0.1389 0.9777 0.4669 0.064 Uiso 1 1 calc R . .
C99 C 0.3238(6) 0.5836(3) 0.3603(4) 0.054(2) Uani 1 1 d . . .
C100 C 0.3336(8) 0.5391(5) 0.3739(5) 0.082(4) Uani 1 1 d . . .
H10C H 0.2956 0.5250 0.3881 0.099 Uiso 1 1 calc R . .
C101 C 0.3995(10) 0.5140(5) 0.3670(6) 0.100(5) Uani 1 1 d . . .
H10F H 0.4066 0.4843 0.3780 0.121 Uiso 1 1 calc R . .
C102 C 0.4541(9) 0.5342(5) 0.3433(8) 0.123(7) Uani 1 1 d . . .
H10G H 0.4966 0.5177 0.3370 0.148 Uiso 1 1 calc R . .
C103 C 0.4445(8) 0.5788(5) 0.3295(8) 0.119(7) Uani 1 1 d . . .
H10E H 0.4818 0.5929 0.3148 0.143 Uiso 1 1 calc R . .
C104 C 0.3798(7) 0.6030(4) 0.3372(6) 0.093(5) Uani 1 1 d . . .
H10D H 0.3736 0.6329 0.3268 0.111 Uiso 1 1 calc R . .
C105 C 0.1573(5) 0.5874(3) 0.3446(3) 0.0415(18) Uani 1 1 d U . .
C106 C 0.1096(9) 0.5646(6) 0.3697(4) 0.105(6) Uani 1 1 d U . .
H10I H 0.1226 0.5630 0.4014 0.125 Uiso 1 1 calc R . .
C107 C 0.0421(11) 0.5436(7) 0.3492(5) 0.130(7) Uani 1 1 d U . .
H10H H 0.0112 0.5280 0.3671 0.157 Uiso 1 1 calc R . .
C108 C 0.0211(7) 0.5458(4) 0.3024(4) 0.071(3) Uani 1 1 d U . .
H10B H -0.0240 0.5317 0.2888 0.085 Uiso 1 1 calc R . .
C109 C 0.0665(5) 0.5687(3) 0.2762(3) 0.047(2) Uani 1 1 d U . .
H10A H 0.0530 0.5703 0.2446 0.057 Uiso 1 1 calc R . .
C110 C 0.1338(5) 0.5898(3) 0.2975(3) 0.0439(18) Uani 1 1 d U . .
H11E H 0.1640 0.6060 0.2795 0.053 Uiso 1 1 calc R . .
C111 C 0.3229(4) 0.8080(2) 0.5037(2) 0.0260(14) Uani 1 1 d . . .
C112 C 0.3336(4) 0.8411(2) 0.5302(2) 0.0253(14) Uani 1 1 d . . .
C113 C 0.3377(4) 0.8799(2) 0.5600(2) 0.0281(15) Uani 1 1 d . . .
C114 C 0.3789(4) 0.8784(3) 0.6037(3) 0.0340(16) Uani 1 1 d . . .
H11D H 0.4105 0.8535 0.6125 0.041 Uiso 1 1 calc R . .
C115 C 0.3733(4) 0.9138(3) 0.6343(3) 0.0338(17) Uani 1 1 d . . .
H11B H 0.4009 0.9121 0.6637 0.041 Uiso 1 1 calc R . .
C116 C 0.3281(4) 0.9514(2) 0.6223(3) 0.0288(15) Uani 1 1 d . . .
C117 C 0.2891(4) 0.9537(3) 0.5774(3) 0.0349(17) Uani 1 1 d . . .
H11A H 0.2602 0.9795 0.5681 0.042 Uiso 1 1 calc R . .
C118 C 0.2927(4) 0.9184(2) 0.5466(2) 0.0297(15) Uani 1 1 d . . .
H11C H 0.2654 0.9203 0.5172 0.036 Uiso 1 1 calc R . .
C119 C 0.3148(5) 0.9881(3) 0.6581(3) 0.0356(17) Uani 1 1 d . . .
C120 C 0.2432(6) 0.9756(4) 0.6778(4) 0.055(3) Uani 1 1 d . . .
H12D H 0.2339 0.9978 0.7003 0.083 Uiso 1 1 calc R . .
H12E H 0.2499 0.9461 0.6920 0.083 Uiso 1 1 calc R . .
H12F H 0.2001 0.9747 0.6537 0.083 Uiso 1 1 calc R . .
C121 C 0.3834(6) 0.9908(4) 0.6957(4) 0.057(3) Uani 1 1 d . . .
H12J H 0.3738 1.0136 0.7177 0.085 Uiso 1 1 calc R . .
H12K H 0.4287 0.9988 0.6826 0.085 Uiso 1 1 calc R . .
H12L H 0.3909 0.9618 0.7108 0.085 Uiso 1 1 calc R . .
C122 C 0.3027(6) 1.0346(3) 0.6361(4) 0.056(3) Uani 1 1 d . . .
H12G H 0.2946 1.0567 0.6590 0.084 Uiso 1 1 calc R . .
H12H H 0.2585 1.0338 0.6128 0.084 Uiso 1 1 calc R . .
H12I H 0.3475 1.0429 0.6226 0.084 Uiso 1 1 calc R . .
C123 C 0.1879(4) 0.7600(3) 0.4224(3) 0.0292(15) Uani 1 1 d . . .
C124 C 0.1291(4) 0.7538(2) 0.3952(2) 0.0254(14) Uani 1 1 d . . .
C125 C 0.0622(4) 0.7402(3) 0.3635(3) 0.0306(16) Uani 1 1 d . . .
C126 C -0.0067(5) 0.7643(3) 0.3595(4) 0.049(2) Uani 1 1 d . . .
H12C H -0.0095 0.7912 0.3760 0.059 Uiso 1 1 calc R . .
C127 C -0.0712(5) 0.7488(4) 0.3313(4) 0.066(3) Uani 1 1 d . . .
H12B H -0.1166 0.7655 0.3290 0.080 Uiso 1 1 calc R . .
C128 C -0.0700(4) 0.7085(3) 0.3060(3) 0.0377(18) Uani 1 1 d . . .
C129 C -0.0002(4) 0.6862(3) 0.3088(3) 0.0332(17) Uani 1 1 d . . .
H12A H 0.0033 0.6597 0.2919 0.040 Uiso 1 1 calc R . .
C130 C 0.0652(4) 0.7023(3) 0.3364(3) 0.0390(19) Uani 1 1 d . . .
H13A H 0.1119 0.6871 0.3366 0.047 Uiso 1 1 calc R . .
C131 C -0.1416(5) 0.6881(4) 0.2775(3) 0.049(2) Uani 1 1 d . . .
C132 C -0.1599(7) 0.6432(4) 0.3002(5) 0.084(4) Uani 1 1 d . . .
H13J H -0.1694 0.6490 0.3310 0.126 Uiso 1 1 calc R . .
H13K H -0.1169 0.6227 0.3009 0.126 Uiso 1 1 calc R . .
H13L H -0.2048 0.6296 0.2831 0.126 Uiso 1 1 calc R . .
C133 C -0.2116(5) 0.7189(4) 0.2745(4) 0.065(3) Uani 1 1 d . . .
H13D H -0.2010 0.7471 0.2600 0.098 Uiso 1 1 calc R . .
H13E H -0.2232 0.7250 0.3049 0.098 Uiso 1 1 calc R . .
H13F H -0.2549 0.7042 0.2569 0.098 Uiso 1 1 calc R . .
C134 C -0.1269(6) 0.6793(5) 0.2285(4) 0.071(4) Uani 1 1 d . . .
H13G H -0.1166 0.7077 0.2143 0.107 Uiso 1 1 calc R . .
H13H H -0.1716 0.6653 0.2115 0.107 Uiso 1 1 calc R . .
H13I H -0.0833 0.6594 0.2289 0.107 Uiso 1 1 calc R . .
C135 C 0.3597(4) 0.7076(2) 0.4580(3) 0.0303(16) Uani 1 1 d . . .
C136 C 0.4111(4) 0.6792(3) 0.4602(3) 0.0333(16) Uani 1 1 d . . .
C137 C 0.4729(4) 0.6465(2) 0.4647(3) 0.0285(15) Uani 1 1 d . . .
C138 C 0.4575(5) 0.6005(3) 0.4652(4) 0.050(2) Uani 1 1 d . . .
H13B H 0.4068 0.5905 0.4635 0.061 Uiso 1 1 calc R . .
C139 C 0.5175(5) 0.5688(3) 0.4683(4) 0.058(3) Uani 1 1 d . . .
H13C H 0.5061 0.5378 0.4685 0.070 Uiso 1 1 calc R . .
C140 C 0.5939(5) 0.5826(3) 0.4710(4) 0.043(2) Uani 1 1 d . . .
C141 C 0.6087(4) 0.6297(3) 0.4712(3) 0.0316(16) Uani 1 1 d . . .
H14A H 0.6592 0.6400 0.4729 0.038 Uiso 1 1 calc R . .
C142 C 0.5487(4) 0.6609(2) 0.4688(3) 0.0318(16) Uani 1 1 d . . .
H14B H 0.5596 0.6920 0.4700 0.038 Uiso 1 1 calc R . .
C143 C 0.6590(5) 0.5478(3) 0.4747(4) 0.055(3) Uani 1 1 d . . .
C144 C 0.6401(7) 0.5095(4) 0.4417(6) 0.094(5) Uani 1 1 d . . .
H14F H 0.6343 0.5210 0.4109 0.141 Uiso 1 1 calc R . .
H14G H 0.5929 0.4953 0.4473 0.141 Uiso 1 1 calc R . .
H14H H 0.6811 0.4874 0.4458 0.141 Uiso 1 1 calc R . .
C145 C 0.6672(7) 0.5263(4) 0.5242(5) 0.072(3) Uani 1 1 d . . .
H14I H 0.7079 0.5041 0.5274 0.108 Uiso 1 1 calc R . .
H14J H 0.6196 0.5119 0.5286 0.108 Uiso 1 1 calc R . .
H14K H 0.6792 0.5499 0.5467 0.108 Uiso 1 1 calc R . .
C146 C 0.7350(5) 0.5691(4) 0.4708(6) 0.076(4) Uani 1 1 d . . .
H14C H 0.7335 0.5826 0.4409 0.114 Uiso 1 1 calc R . .
H14D H 0.7746 0.5462 0.4750 0.114 Uiso 1 1 calc R . .
H14E H 0.7460 0.5923 0.4938 0.114 Uiso 1 1 calc R . .

loop_
_atom_site_aniso_label
_atom_site_aniso_U_11
_atom_site_aniso_U_22
_atom_site_aniso_U_33
_atom_site_aniso_U_23
_atom_site_aniso_U_13
_atom_site_aniso_U_12
Ag1 0.0323(3) 0.0291(3) 0.0330(3) -0.0029(2) 0.0065(2) -0.0060(2)
Ag2 0.0266(3) 0.0559(4) 0.0322(3) 0.0007(3) 0.0030(2) -0.0093(3)
Ag3 0.0501(4) 0.0324(4) 0.0922(6) 0.0207(3) 0.0438(4) 0.0153(3)
Ag4 0.0260(3) 0.0285(3) 0.0308(3) 0.0005(2) 0.0039(2) -0.0040(2)
Ag5 0.0430(3) 0.0267(3) 0.0415(4) 0.0005(2) 0.0050(3) -0.0053(2)
Ag6 0.0298(3) 0.0209(3) 0.0338(3) 0.0006(2) 0.0059(2) 0.0051(2)
Cu1 0.0203(4) 0.0205(4) 0.0340(5) -0.0034(3) 0.0011(3) 0.0012(3)
P1 0.0209(8) 0.0323(10) 0.0306(10) 0.0031(7) 0.0034(7) 0.0002(7)
P2 0.0302(10) 0.0335(11) 0.0453(12) -0.0051(9) 0.0165(9) -0.0070(8)
P3 0.0346(11) 0.0343(12) 0.0799(18) 0.0223(11) 0.0279(11) 0.0113(9)
P4 0.0221(8) 0.0270(9) 0.0271(9) 0.0012(7) 0.0010(7) -0.0023(7)
P5 0.0292(9) 0.0204(9) 0.0424(11) 0.0024(8) 0.0004(8) -0.0008(7)
P6 0.0248(9) 0.0202(9) 0.0394(11) 0.0052(7) -0.0057(7) -0.0026(7)
P7 0.0232(9) 0.0411(11) 0.0400(11) 0.0052(9) 0.0018(8) -0.0003(8)
P8 0.0378(10) 0.0194(9) 0.0394(11) -0.0012(8) 0.0091(8) 0.0077(8)
P9 0.0376(11) 0.0240(10) 0.0454(12) -0.0059(8) -0.0071(9) 0.0008(8)
O1 0.026(3) 0.065(4) 0.046(4) 0.015(3) 0.002(2) 0.005(3)
O01 0.114(8) 0.073(6) 0.137(10) -0.023(6) 0.007(7) -0.029(6)
O2 0.027(3) 0.044(3) 0.055(4) 0.012(3) 0.004(3) -0.001(2)
O02 0.074(6) 0.169(11) 0.102(8) 0.047(8) 0.036(6) 0.054(7)
O3 0.034(3) 0.026(3) 0.052(3) -0.002(2) 0.004(2) 0.006(2)
O03 0.111(7) 0.086(6) 0.056(5) 0.007(4) 0.035(5) 0.001(5)
O4 0.060(4) 0.027(3) 0.064(4) 0.014(3) 0.023(3) 0.019(3)
O04 0.084(6) 0.054(5) 0.078(6) -0.006(4) 0.006(4) 0.010(4)
O5 0.036(3) 0.023(3) 0.047(3) -0.010(2) -0.001(2) 0.000(2)
O6 0.058(4) 0.034(3) 0.045(4) -0.001(3) -0.012(3) -0.005(3)
Cl1 0.0658(15) 0.0610(15) 0.0550(14) -0.0064(11) 0.0278(12) -0.0064(12)
Cl01 0.084(3) 0.163(5) 0.182(6) -0.070(4) 0.015(3) -0.040(3)
Cl02 0.077(2) 0.105(3) 0.127(3) -0.015(3) 0.012(2) -0.013(2)
Cl03 0.100(3) 0.173(6) 0.249(8) 0.121(6) 0.033(4) 0.017(4)
Cl04 0.112(3) 0.168(5) 0.082(3) 0.030(3) 0.027(2) -0.008(3)
Cl05 0.140(4) 0.209(6) 0.162(5) 0.079(5) 0.094(4) 0.100(4)
Cl06 0.095(3) 0.198(5) 0.064(2) -0.035(3) 0.0017(18) 0.060(3)
Cl07 0.206(6) 0.105(4) 0.187(6) 0.014(4) 0.116(5) 0.043(4)
Cl08 0.140(4) 0.127(4) 0.143(5) 0.008(3) 0.034(4) 0.019(3)
Cl09 0.319(15) 0.38(2) 0.340(17) 0.083(15) 0.139(14) 0.196(15)
Cl10 0.326(15) 0.245(13) 0.361(18) 0.061(12) 0.167(14) 0.091(11)
Cl11 0.455(16) 0.473(17) 0.468(16) -0.008(10) 0.063(9) 0.021(10)
Cl12 0.465(16) 0.456(17) 0.465(16) -0.008(10) 0.066(9) 0.019(10)
Cl13 0.072(9) 0.067(9) 0.110(10) 0.004(7) 0.003(7) 0.001(6)
Cl14 0.210(17) 0.210(18) 0.181(15) -0.016(10) 0.053(10) 0.008(10)
C1 0.032(4) 0.031(4) 0.054(5) 0.008(4) 0.025(4) 0.001(3)
C01 0.125(17) 0.122(17) 0.24(3) -0.011(18) 0.032(18) -0.063(14)
C2 0.023(3) 0.031(4) 0.029(4) -0.004(3) 0.000(3) 0.003(3)
C02 0.104(12) 0.114(14) 0.151(17) 0.041(13) 0.032(12) 0.038(11)
C3 0.028(4) 0.040(4) 0.035(4) 0.001(3) 0.004(3) 0.003(3)
C03 0.077(11) 0.50(6) 0.085(13) -0.10(2) 0.016(9) -0.08(2)
C4 0.028(4) 0.048(5) 0.035(4) -0.011(4) 0.010(3) 0.002(3)
C04 0.163(19) 0.134(17) 0.101(14) -0.040(12) 0.000(13) 0.047(14)
C5 0.035(4) 0.055(6) 0.057(6) -0.011(4) 0.012(4) 0.017(4)
C05 0.23(4) 0.15(3) 0.43(7) 0.03(3) 0.11(4) 0.08(3)
C6 0.051(5) 0.056(6) 0.045(5) 0.003(4) 0.009(4) 0.028(4)
C06 0.38(2) 0.069(15) 0.433(18) 0.04(2) 0.312(19) 0.00(2)
C7 0.040(4) 0.046(5) 0.035(4) 0.003(4) 0.011(3) 0.006(4)
C07 0.13(4) 0.15(5) 0.11(2) 0.04(4) -0.01(3) 0.00(4)
C8 0.017(4) 0.082(7) 0.045(5) 0.008(5) 0.002(3) 0.004(4)
C9 0.033(5) 0.115(10) 0.040(5) 0.020(6) 0.010(4) 0.029(5)
C10 0.036(5) 0.185(16) 0.045(6) 0.030(8) 0.005(5) 0.037(8)
C11 0.031(6) 0.25(2) 0.036(6) -0.024(9) -0.005(5) 0.017(9)
C12 0.052(7) 0.195(18) 0.044(7) -0.032(9) -0.002(5) -0.004(9)
C13 0.047(6) 0.110(10) 0.041(6) -0.015(6) -0.010(4) -0.012(6)
C14 0.031(4) 0.041(5) 0.045(5) -0.014(4) 0.013(3) -0.011(3)
C15 0.040(4) 0.041(5) 0.048(5) -0.013(4) 0.018(4) -0.006(4)
C16 0.041(5) 0.048(5) 0.065(6) -0.022(5) 0.026(4) -0.021(4)
C17 0.032(4) 0.078(7) 0.068(7) -0.031(6) 0.008(4) -0.012(5)
C18 0.032(5) 0.078(7) 0.066(7) -0.010(6) -0.001(4) -0.005(5)
C19 0.035(4) 0.068(6) 0.044(5) -0.004(4) 0.003(4) -0.001(4)
C20 0.053(5) 0.041(5) 0.069(6) -0.010(4) 0.040(5) -0.011(4)
C21 0.082(8) 0.046(6) 0.084(8) -0.019(5) 0.047(7) -0.018(5)
C22 0.133(12) 0.041(6) 0.125(12) -0.030(7) 0.095(11) -0.027(7)
C23 0.109(10) 0.045(6) 0.146(14) -0.021(7) 0.092(10) -0.013(6)
C24 0.084(8) 0.034(5) 0.117(10) -0.022(6) 0.064(8) -0.023(5)
C25 0.051(6) 0.049(6) 0.083(8) 0.004(5) 0.039(5) -0.006(4)
C26 0.050(6) 0.046(6) 0.115(10) 0.041(6) 0.031(6) 0.019(5)
C27 0.060(7) 0.053(7) 0.123(11) 0.030(7) 0.029(7) -0.002(5)
C28 0.090(10) 0.054(8) 0.152(15) 0.055(9) 0.020(10) -0.001(7)
C29 0.124(14) 0.045(8) 0.20(2) 0.045(10) 0.046(14) -0.001(8)
C30 0.085(9) 0.045(7) 0.174(16) 0.030(8) 0.054(10) 0.009(6)
C31 0.062(7) 0.048(7) 0.157(14) 0.030(8) 0.038(8) 0.018(5)
C32 0.022(4) 0.075(7) 0.105(9) 0.045(7) 0.015(5) 0.016(4)
C33 0.034(5) 0.092(9) 0.071(7) 0.046(6) -0.006(5) 0.002(5)
C34 0.042(5) 0.094(9) 0.078(8) 0.000(7) 0.002(5) 0.001(6)
C35 0.025(5) 0.210(19) 0.092(10) 0.081(12) -0.015(5) -0.010(8)
C36 0.049(7) 0.127(13) 0.103(11) 0.053(10) 0.000(7) 0.006(7)
C37 0.046(6) 0.091(9) 0.099(10) 0.044(8) 0.014(6) -0.008(6)
C38 0.021(3) 0.025(4) 0.038(4) 0.001(3) 0.004(3) -0.001(3)
C39 0.022(3) 0.032(4) 0.029(4) 0.001(3) -0.004(3) -0.001(3)
C40 0.032(4) 0.037(4) 0.041(5) 0.006(3) 0.003(3) 0.007(3)
C41 0.041(4) 0.057(6) 0.037(4) 0.012(4) 0.012(4) 0.016(4)
C42 0.046(5) 0.040(5) 0.047(5) -0.004(4) 0.012(4) 0.015(4)
C43 0.041(4) 0.033(4) 0.046(5) 0.002(4) 0.012(4) -0.001(3)
C44 0.028(4) 0.033(4) 0.037(4) -0.007(3) 0.010(3) -0.004(3)
C45 0.029(4) 0.045(5) 0.033(4) 0.008(3) 0.004(3) 0.012(3)
C46 0.039(4) 0.048(5) 0.048(5) 0.017(4) 0.015(4) 0.016(4)
C47 0.068(7) 0.091(8) 0.040(5) 0.034(5) 0.027(5) 0.045(6)
C48 0.067(8) 0.195(17) 0.047(7) 0.061(9) 0.023(6) 0.062(9)
C49 0.028(5) 0.196(17) 0.053(7) 0.024(8) 0.004(5) 0.015(7)
C50 0.035(5) 0.103(9) 0.035(5) 0.002(5) 0.000(4) 0.009(5)
C51 0.037(4) 0.024(4) 0.040(4) -0.002(3) -0.004(3) 0.002(3)
C52 0.041(4) 0.033(4) 0.052(5) 0.013(4) 0.006(4) 0.004(3)
C53 0.047(5) 0.039(5) 0.074(7) 0.013(5) -0.010(5) 0.002(4)
C54 0.049(6) 0.037(5) 0.097(9) 0.000(5) -0.020(6) 0.016(4)
C55 0.029(4) 0.035(5) 0.100(8) -0.002(5) 0.002(5) 0.006(4)
C56 0.033(4) 0.028(4) 0.060(5) -0.005(4) 0.009(4) -0.005(3)
C57 0.030(4) 0.021(4) 0.053(5) 0.008(3) -0.009(3) -0.004(3)
C58 0.041(4) 0.022(4) 0.053(5) 0.007(3) -0.001(4) -0.007(3)
C59 0.038(4) 0.033(4) 0.065(6) 0.014(4) 0.000(4) -0.009(4)
C60 0.035(4) 0.016(4) 0.094(8) -0.001(4) -0.010(5) 0.000(3)
C61 0.037(4) 0.027(4) 0.070(6) -0.012(4) -0.014(4) 0.008(3)
C62 0.028(4) 0.024(4) 0.054(5) 0.004(3) -0.007(3) 0.009(3)
C63 0.041(4) 0.018(4) 0.065(6) 0.011(4) -0.021(4) -0.004(3)
C64 0.039(5) 0.025(4) 0.103(9) 0.017(5) -0.023(5) -0.007(4)
C65 0.066(7) 0.034(5) 0.119(11) 0.027(6) -0.043(7) -0.023(5)
C66 0.154(14) 0.061(8) 0.102(11) 0.040(8) -0.088(11) -0.061(9)
C67 0.169(15) 0.047(7) 0.069(8) 0.027(6) -0.064(9) -0.061(8)
C68 0.095(8) 0.026(4) 0.059(7) 0.015(4) -0.041(6) -0.028(5)
C69 0.023(4) 0.040(4) 0.045(5) 0.010(4) 0.002(3) -0.005(3)
C70 0.026(4) 0.049(5) 0.069(6) 0.021(5) 0.009(4) -0.002(4)
C71 0.043(5) 0.070(7) 0.084(8) 0.018(6) 0.026(5) -0.006(5)
C72 0.049(6) 0.080(8) 0.092(9) 0.010(7) 0.033(6) 0.015(6)
C73 0.046(5) 0.051(6) 0.079(7) 0.017(5) 0.018(5) 0.014(4)
C74 0.026(4) 0.040(5) 0.070(6) 0.017(4) 0.007(4) 0.005(3)
C75 0.025(4) 0.048(5) 0.052(5) -0.002(4) 0.011(3) 0.001(3)
C76 0.026(4) 0.053(5) 0.044(5) 0.006(4) 0.001(3) -0.002(3)
C77 0.035(5) 0.071(7) 0.060(6) -0.011(5) 0.007(4) 0.002(4)
C78 0.084(9) 0.064(8) 0.105(11) -0.033(7) 0.043(8) -0.017(7)
C79 0.158(16) 0.036(6) 0.147(15) -0.019(8) 0.085(13) -0.018(8)
C80 0.103(10) 0.046(6) 0.089(9) 0.005(6) 0.052(8) 0.001(6)
C81 0.030(4) 0.047(5) 0.040(5) -0.015(4) -0.009(3) 0.007(3)
C82 0.056(6) 0.049(6) 0.051(6) -0.014(4) -0.019(4) 0.003(4)
C83 0.086(8) 0.055(6) 0.059(7) -0.022(5) -0.029(6) 0.028(6)
C84 0.059(7) 0.118(12) 0.075(8) -0.054(8) -0.030(6) 0.057(8)
C85 0.037(5) 0.129(12) 0.071(8) -0.033(8) -0.005(5) 0.026(7)
C86 0.031(4) 0.082(7) 0.043(5) -0.016(5) 0.006(4) 0.009(4)
C87 0.029(4) 0.029(4) 0.053(5) -0.020(4) 0.002(3) 0.002(3)
C88 0.045(5) 0.059(6) 0.064(6) -0.028(5) 0.016(5) -0.005(4)
C89 0.034(5) 0.129(12) 0.095(10) -0.071(9) 0.014(6) -0.010(6)
C90 0.041(6) 0.084(8) 0.094(9) -0.047(7) -0.022(6) 0.020(5)
C91 0.081(8) 0.074(8) 0.071(8) -0.034(6) -0.027(6) 0.008(6)
C92 0.048(5) 0.035(5) 0.061(6) -0.013(4) -0.002(4) 0.003(4)
C93 0.046(5) 0.043(5) 0.040(5) -0.005(4) -0.010(4) 0.021(4)
C94 0.064(6) 0.061(6) 0.043(5) -0.007(4) 0.003(4) 0.036(5)
C95 0.075(8) 0.101(10) 0.058(7) -0.036(7) -0.011(6) 0.054(7)
C96 0.080(8) 0.077(9) 0.084(9) -0.046(7) -0.031(7) 0.056(7)
C97 0.064(7) 0.058(7) 0.114(11) -0.043(7) -0.046(7) 0.031(6)
C98 0.048(5) 0.031(5) 0.072(7) -0.024(4) -0.021(5) 0.014(4)
C99 0.051(5) 0.034(5) 0.071(7) -0.005(4) -0.009(5) 0.006(4)
C100 0.086(9) 0.061(8) 0.096(10) -0.003(7) -0.002(7) 0.020(7)
C101 0.118(12) 0.049(7) 0.135(14) -0.017(8) 0.019(10) 0.045(8)
C102 0.075(9) 0.062(9) 0.23(2) -0.024(11) 0.020(12) 0.033(8)
C103 0.069(9) 0.060(9) 0.24(2) -0.022(11) 0.065(12) -0.003(7)
C104 0.057(7) 0.041(6) 0.185(17) -0.019(8) 0.032(9) 0.006(5)
C105 0.050(5) 0.029(4) 0.042(4) -0.001(3) -0.005(3) -0.004(3)
C106 0.135(11) 0.131(11) 0.036(5) 0.023(6) -0.030(6) -0.093(10)
C107 0.158(12) 0.160(13) 0.062(6) 0.029(8) -0.026(8) -0.131(11)
C108 0.088(8) 0.064(7) 0.054(5) 0.003(5) -0.019(5) -0.045(6)
C109 0.055(5) 0.041(5) 0.043(5) -0.012(4) -0.004(4) 0.005(4)
C110 0.042(4) 0.043(5) 0.046(4) -0.004(4) 0.003(4) 0.005(3)
C111 0.027(3) 0.019(3) 0.032(4) 0.004(3) 0.005(3) 0.000(3)
C112 0.030(3) 0.020(3) 0.026(4) 0.000(3) 0.004(3) -0.002(3)
C113 0.031(4) 0.025(4) 0.029(4) 0.002(3) 0.008(3) -0.003(3)
C114 0.033(4) 0.031(4) 0.038(4) 0.004(3) 0.004(3) 0.007(3)
C115 0.035(4) 0.043(4) 0.022(4) -0.005(3) -0.002(3) 0.002(3)
C116 0.029(4) 0.022(4) 0.035(4) -0.008(3) 0.006(3) 0.000(3)
C117 0.032(4) 0.029(4) 0.041(4) -0.008(3) -0.005(3) 0.006(3)
C118 0.035(4) 0.028(4) 0.025(4) 0.001(3) -0.001(3) -0.003(3)
C119 0.039(4) 0.029(4) 0.039(4) -0.014(3) 0.007(3) -0.002(3)
C120 0.052(5) 0.054(6) 0.063(6) -0.025(5) 0.023(5) -0.015(5)
C121 0.055(6) 0.050(6) 0.060(6) -0.031(5) -0.008(5) 0.001(4)
C122 0.066(6) 0.030(5) 0.074(7) -0.015(4) 0.016(5) 0.001(4)
C123 0.026(4) 0.033(4) 0.029(4) 0.002(3) 0.008(3) 0.003(3)
C124 0.025(3) 0.025(4) 0.026(4) -0.002(3) 0.004(3) -0.004(3)
C125 0.022(3) 0.031(4) 0.039(4) -0.001(3) 0.004(3) 0.000(3)
C126 0.024(4) 0.049(5) 0.071(7) -0.029(5) -0.005(4) 0.004(4)
C127 0.030(4) 0.069(7) 0.094(9) -0.045(6) -0.011(5) 0.015(4)
C128 0.027(4) 0.052(5) 0.034(4) -0.006(4) 0.005(3) -0.005(3)
C129 0.037(4) 0.021(4) 0.039(4) -0.009(3) -0.004(3) 0.000(3)
C130 0.027(4) 0.035(4) 0.051(5) -0.005(4) -0.007(3) 0.010(3)
C131 0.032(4) 0.061(6) 0.051(5) -0.022(5) -0.001(4) -0.004(4)
C132 0.065(7) 0.060(7) 0.123(12) -0.035(7) -0.001(7) -0.024(6)
C133 0.028(4) 0.095(9) 0.068(7) -0.030(6) -0.011(4) -0.001(5)
C134 0.035(5) 0.112(10) 0.061(7) -0.036(7) -0.012(5) 0.008(6)
C135 0.026(3) 0.020(3) 0.045(4) 0.000(3) 0.007(3) 0.004(3)
C136 0.031(4) 0.033(4) 0.034(4) 0.002(3) 0.001(3) 0.004(3)
C137 0.024(3) 0.025(4) 0.037(4) 0.000(3) 0.003(3) 0.007(3)
C138 0.023(4) 0.033(5) 0.094(8) -0.009(5) 0.001(4) 0.005(3)
C139 0.032(4) 0.030(5) 0.108(9) -0.001(5) -0.001(5) 0.002(4)
C140 0.027(4) 0.030(4) 0.071(6) -0.002(4) 0.001(4) 0.002(3)
C141 0.027(4) 0.027(4) 0.040(4) -0.002(3) 0.004(3) 0.006(3)
C142 0.036(4) 0.021(4) 0.035(4) -0.008(3) -0.002(3) 0.004(3)
C143 0.038(5) 0.031(5) 0.094(8) -0.005(5) 0.000(5) 0.009(4)
C144 0.059(7) 0.069(8) 0.145(13) -0.048(8) -0.017(8) 0.044(6)
C145 0.051(6) 0.060(7) 0.102(10) 0.014(6) 0.001(6) 0.019(5)
C146 0.031(5) 0.054(6) 0.144(12) 0.002(7) 0.015(6) 0.015(4)

loop_
_atom_type_symbol
_atom_type_description
_atom_type_scat_dispersion_real
_atom_type_scat_dispersion_imag
_atom_type_scat_source
C C 0.0033 0.0016 'International Tables Vol C Tables 4.2.6.8 and 6.1.1.4'
H H 0.0000 0.0000 'International Tables Vol C Tables 4.2.6.8 and 6.1.1.4'
O O 0.0106 0.0060 'International Tables Vol C Tables 4.2.6.8 and 6.1.1.4'
P P 0.1023 0.0942 'International Tables Vol C Tables 4.2.6.8 and 6.1.1.4'
Cl Cl 0.1484 0.1585 'International Tables Vol C Tables 4.2.6.8 and 6.1.1.4'
Cu Cu 0.3201 1.2651 'International Tables Vol C Tables 4.2.6.8 and 6.1.1.4'
Ag Ag -0.8971 1.1015 'International Tables Vol C Tables 4.2.6.8 and 6.1.1.4'

loop_
_geom_angle_atom_site_label_1
_geom_angle_atom_site_label_2
_geom_angle_atom_site_label_3
_geom_angle
_geom_angle_site_symmetry_1
_geom_angle_site_symmetry_3
O5 Ag1 P1 113.95(16) . .
O5 Ag1 C135 103.1(2) . .
P1 Ag1 C135 123.18(18) . .
O5 Ag1 C123 99.4(2) . .
P1 Ag1 C123 127.62(17) . .
C135 Ag1 C123 83.4(2) . .
O5 Ag1 Cu1 121.39(15) . .
P1 Ag1 Cu1 124.65(5) . .
C135 Ag1 Cu1 45.16(16) . .
C123 Ag1 Cu1 43.32(17) . .
O5 Ag1 Ag2 153.10(14) . .
P1 Ag1 Ag2 80.33(5) . .
C135 Ag1 Ag2 51.56(17) . .
C123 Ag1 Ag2 87.52(17) . .
Cu1 Ag1 Ag2 50.24(2) . .
O1 Ag2 P2 112.17(17) . .
O1 Ag2 C111 100.1(2) . .
P2 Ag2 C111 124.48(16) . .
O1 Ag2 Cu1 121.84(16) . .
P2 Ag2 Cu1 125.85(6) . .
C111 Ag2 Cu1 44.49(16) . .
O1 Ag2 C135 98.2(2) . .
P2 Ag2 C135 133.51(18) . .
C111 Ag2 C135 80.7(2) . .
Cu1 Ag2 C135 43.90(15) . .
O1 Ag2 Ag1 139.78(18) . .
P2 Ag2 Ag1 89.80(5) . .
C111 Ag2 Ag1 93.35(16) . .
Cu1 Ag2 Ag1 50.96(2) . .
C135 Ag2 Ag1 46.75(17) . .
O3 Ag3 P3 113.09(16) . .
O3 Ag3 C123 109.9(2) . .
P3 Ag3 C123 120.72(19) . .
O3 Ag3 Cu1 120.16(15) . .
P3 Ag3 Cu1 126.44(6) . .
C123 Ag3 Cu1 44.14(17) . .
O2 Ag4 C111 106.6(2) . .
O2 Ag4 P4 123.12(16) . .
C111 Ag4 P4 125.39(17) . .
O2 Ag4 Cu1 113.04(17) . .
C111 Ag4 Cu1 42.80(17) . .
P4 Ag4 Cu1 120.22(5) . .
O6 Ag5 C135 101.7(3) . .
O6 Ag5 P5 114.15(17) . .
C135 Ag5 P5 137.3(2) . .
O6 Ag5 Cu1 120.75(16) . .
C135 Ag5 Cu1 44.21(17) . .
P5 Ag5 Cu1 121.98(5) . .
O4 Ag6 C123 106.5(2) . .
O4 Ag6 P6 117.82(17) . .
C123 Ag6 P6 127.53(19) . .
O4 Ag6 Cu1 119.33(17) . .
C123 Ag6 Cu1 45.17(18) . .
P6 Ag6 Cu1 120.23(5) . .
C111 Cu1 C123 122.4(3) . .
C111 Cu1 C135 116.7(3) . .
C123 Cu1 C135 120.1(3) . .
C111 Cu1 Ag2 64.0(2) . .
C123 Cu1 Ag2 131.0(2) . .
C135 Cu1 Ag2 68.8(2) . .
C111 Cu1 Ag1 137.5(2) . .
C123 Cu1 Ag1 68.1(2) . .
C135 Cu1 Ag1 62.4(2) . .
Ag2 Cu1 Ag1 78.80(3) . .
C111 Cu1 Ag6 84.9(2) . .
C123 Cu1 Ag6 58.8(2) . .
C135 Cu1 Ag6 138.3(2) . .
Ag2 Cu1 Ag6 147.82(4) . .
Ag1 Cu1 Ag6 125.51(4) . .
C111 Cu1 Ag3 72.9(2) . .
C123 Cu1 Ag3 61.4(2) . .
C135 Cu1 Ag3 134.4(2) . .
Ag2 Cu1 Ag3 78.87(3) . .
Ag1 Cu1 Ag3 80.77(3) . .
Ag6 Cu1 Ag3 84.48(3) . .
C111 Cu1 Ag5 131.7(2) . .
C123 Cu1 Ag5 91.1(2) . .
C135 Cu1 Ag5 53.7(2) . .
Ag2 Cu1 Ag5 121.25(4) . .
Ag1 Cu1 Ag5 84.48(3) . .
Ag6 Cu1 Ag5 85.02(3) . .
Ag3 Cu1 Ag5 152.09(4) . .
C111 Cu1 Ag4 57.6(2) . .
C123 Cu1 Ag4 139.5(2) . .
C135 Cu1 Ag4 81.4(2) . .
Ag2 Cu1 Ag4 87.58(3) . .
Ag1 Cu1 Ag4 143.84(4) . .
Ag6 Cu1 Ag4 81.99(3) . .
Ag3 Cu1 Ag4 129.43(4) . .
Ag5 Cu1 Ag4 74.25(3) . .
C2 P1 C8 100.4(4) . .
C2 P1 C1 106.7(3) . .
C8 P1 C1 106.8(5) . .
C2 P1 Ag1 110.9(3) . .
C8 P1 Ag1 113.0(3) . .
C1 P1 Ag1 117.5(3) . .
C14 P2 C20 103.2(4) . .
C14 P2 C1 106.7(4) . .
C20 P2 C1 107.8(5) . .
C14 P2 Ag2 113.8(3) . .
C20 P2 Ag2 108.4(3) . .
C1 P2 Ag2 116.0(2) . .
C26 P3 C32 100.8(6) . .
C26 P3 C1 106.1(4) . .
C32 P3 C1 108.5(5) . .
C26 P3 Ag3 116.7(4) . .
C32 P3 Ag3 110.4(3) . .
C1 P3 Ag3 113.4(3) . .
C45 P4 C39 103.2(4) . .
C45 P4 C38 103.6(4) . .
C39 P4 C38 106.8(3) . .
C45 P4 Ag4 116.8(3) . .
C39 P4 Ag4 112.6(2) . .
C38 P4 Ag4 112.8(2) . .
C51 P5 C57 102.3(4) . .
C51 P5 C38 108.8(4) . .
C57 P5 C38 104.1(4) . .
C51 P5 Ag5 108.8(3) . .
C57 P5 Ag5 116.3(3) . .
C38 P5 Ag5 115.5(2) . .
C69 P6 C63 104.1(4) . .
C69 P6 C38 104.3(4) . .
C63 P6 C38 107.0(3) . .
C69 P6 Ag6 113.3(3) . .
C63 P6 Ag6 109.8(3) . .
C38 P6 Ag6 117.3(2) . .
O1 P7 O2 120.8(4) . .
O1 P7 C81 106.6(4) . .
O2 P7 C81 107.9(4) . .
O1 P7 C75 108.3(4) . .
O2 P7 C75 107.4(4) . .
C81 P7 C75 104.7(4) . .
O3 P8 O4 118.6(3) . .
O3 P8 C87 109.7(4) . .
O4 P8 C87 109.4(4) . .
O3 P8 C93 108.4(4) . .
O4 P8 C93 106.8(4) . .
C87 P8 C93 102.8(4) . .
O6 P9 O5 119.5(3) . .
O6 P9 C105 106.5(4) . .
O5 P9 C105 107.6(4) . .
O6 P9 C99 108.7(4) . .
O5 P9 C99 107.9(4) . .
C105 P9 C99 105.8(4) . .
P7 O1 Ag2 131.9(3) . .
P7 O2 Ag4 127.8(3) . .
P8 O3 Ag3 126.2(3) . .
P8 O4 Ag6 134.1(4) . .
P9 O5 Ag1 130.3(3) . .
P9 O6 Ag5 132.8(4) . .
O02 Cl1 O01 112.4(8) . .
O02 Cl1 O03 110.7(6) . .
O01 Cl1 O03 112.2(7) . .
O02 Cl1 O04 105.9(7) . .
O01 Cl1 O04 105.4(6) . .
O03 Cl1 O04 109.8(6) . .
P1 C1 P3 108.7(4) . .
P1 C1 P2 106.4(4) . .
P3 C1 P2 106.9(4) . .
Cl01 C01 Cl02 120.1(16) . .
C3 C2 C7 120.0(7) . .
C3 C2 P1 121.8(6) . .
C7 C2 P1 118.2(6) . .
Cl04 C02 Cl03 109.9(12) . .
C2 C3 C4 120.0(8) . .
Cl05 C03 Cl06 115.8(10) . .
C5 C4 C3 119.9(8) . .
Cl07 C04 Cl08 116.6(11) . .
C6 C5 C4 120.1(8) . .
Cl09 C05 Cl10 116(2) . .
C5 C6 C7 120.1(9) . .
Cl12 C06 Cl11 110.7(17) . .
C2 C7 C6 119.9(8) . .
Cl13 C07 Cl14 105(5) . .
C9 C8 C13 119.2(10) . .
C9 C8 P1 126.1(9) . .
C13 C8 P1 114.5(8) . .
C10 C9 C8 122.4(14) . .
C9 C10 C11 119.3(13) . .
C10 C11 C12 119.9(11) . .
C11 C12 C13 119.9(16) . .
C8 C13 C12 119.1(14) . .
C19 C14 C15 119.3(8) . .
C19 C14 P2 116.2(7) . .
C15 C14 P2 124.3(7) . .
C14 C15 C16 119.1(9) . .
C17 C16 C15 121.4(10) . .
C18 C17 C16 118.9(9) . .
C17 C18 C19 121.0(11) . .
C14 C19 C18 120.3(10) . .
C21 C20 C25 118.5(9) . .
C21 C20 P2 118.3(7) . .
C25 C20 P2 123.1(7) . .
C20 C21 C22 119.7(10) . .
C23 C22 C21 120.7(11) . .
C22 C23 C24 120.1(11) . .
C23 C24 C25 119.6(10) . .
C24 C25 C20 121.4(10) . .
C27 C26 C31 120.6(10) . .
C27 C26 P3 122.9(10) . .
C31 C26 P3 116.1(8) . .
C28 C27 C26 120.6(14) . .
C27 C28 C29 118.4(14) . .
C30 C29 C28 121.3(13) . .
C29 C30 C31 121.5(15) . .
C30 C31 C26 117.6(13) . .
C37 C32 C33 115.2(12) . .
C37 C32 P3 125.1(9) . .
C33 C32 P3 119.5(8) . .
C34 C33 C32 121.5(10) . .
C35 C34 C33 118.7(13) . .
C36 C35 C34 120.4(13) . .
C35 C36 C37 121.6(13) . .
C36 C37 C32 122.5(12) . .
P6 C38 P4 108.4(4) . .
P6 C38 P5 108.8(4) . .
P4 C38 P5 107.3(3) . .
C44 C39 C40 118.8(7) . .
C44 C39 P4 117.1(6) . .
C40 C39 P4 124.1(6) . .
C41 C40 C39 120.7(8) . .
C40 C41 C42 119.8(8) . .
C43 C42 C41 119.5(8) . .
C44 C43 C42 120.7(8) . .
C43 C44 C39 120.4(7) . .
C50 C45 C46 118.9(8) . .
C50 C45 P4 117.4(7) . .
C46 C45 P4 123.7(6) . .
C47 C46 C45 120.1(9) . .
C48 C47 C46 121.0(10) . .
C47 C48 C49 118.3(10) . .
C48 C49 C50 122.1(10) . .
C49 C50 C45 119.5(10) . .
C56 C51 C52 118.0(8) . .
C56 C51 P5 119.2(7) . .
C52 C51 P5 122.7(6) . .
C51 C52 C53 120.7(9) . .
C54 C53 C52 119.9(10) . .
C55 C54 C53 120.0(9) . .
C54 C55 C56 120.6(9) . .
C51 C56 C55 120.8(9) . .
C58 C57 C62 120.5(7) . .
C58 C57 P5 122.5(7) . .
C62 C57 P5 117.0(6) . .
C57 C58 C59 120.2(9) . .
C60 C59 C58 119.3(9) . .
C61 C60 C59 120.4(8) . .
C60 C61 C62 121.0(9) . .
C57 C62 C61 118.6(9) . .
C68 C63 C64 119.3(9) . .
C68 C63 P6 118.8(7) . .
C64 C63 P6 121.5(8) . .
C65 C64 C63 117.1(12) . .
C66 C65 C64 121.9(12) . .
C65 C66 C67 121.8(11) . .
C66 C67 C68 117.6(14) . .
C63 C68 C67 122.2(11) . .
C74 C69 C70 118.9(8) . .
C74 C69 P6 116.7(6) . .
C70 C69 P6 124.4(7) . .
C71 C70 C69 120.4(9) . .
C70 C71 C72 121.1(10) . .
C71 C72 C73 119.8(10) . .
C74 C73 C72 118.9(9) . .
C73 C74 C69 120.7(9) . .
C76 C75 C80 119.0(10) . .
C76 C75 P7 120.5(7) . .
C80 C75 P7 120.5(8) . .
C75 C76 C77 119.2(9) . .
C78 C77 C76 121.4(11) . .
C77 C78 C79 119.8(11) . .
C78 C79 C80 119.4(12) . .
C75 C80 C79 121.2(12) . .
C82 C81 C86 119.3(9) . .
C82 C81 P7 121.7(8) . .
C86 C81 P7 118.9(8) . .
C81 C82 C83 117.0(11) . .
C84 C83 C82 124.8(13) . .
C83 C84 C85 118.6(10) . .
C86 C85 C84 120.1(13) . .
C85 C86 C81 120.0(12) . .
C92 C87 C88 119.3(9) . .
C92 C87 P8 121.0(7) . .
C88 C87 P8 119.7(8) . .
C89 C88 C87 121.6(12) . .
C88 C89 C90 119.5(11) . .
C89 C90 C91 122.1(10) . .
C90 C91 C92 116.3(13) . .
C87 C92 C91 121.1(11) . .
C94 C93 C98 119.8(9) . .
C94 C93 P8 119.1(8) . .
C98 C93 P8 121.1(8) . .
C93 C94 C95 118.9(12) . .
C96 C95 C94 121.3(13) . .
C95 C96 C97 119.5(10) . .
C96 C97 C98 119.5(14) . .
C93 C98 C97 121.0(12) . .
C100 C99 C104 117.7(11) . .
C100 C99 P9 121.2(10) . .
C104 C99 P9 121.1(8) . .
C99 C100 C101 121.8(15) . .
C102 C101 C100 119.0(14) . .
C103 C102 C101 119.4(13) . .
C102 C103 C104 120.6(16) . .
C103 C104 C99 121.4(13) . .
C106 C105 C110 116.6(9) . .
C106 C105 P9 120.2(7) . .
C110 C105 P9 123.1(7) . .
C105 C106 C107 121.8(11) . .
C108 C107 C106 120.4(12) . .
C109 C108 C107 119.6(10) . .
C108 C109 C110 119.2(9) . .
C105 C110 C109 122.4(9) . .
C112 C111 Cu1 169.3(6) . .
C112 C111 Ag4 100.8(5) . .
Cu1 C111 Ag4 79.6(2) . .
C112 C111 Ag2 118.6(5) . .
Cu1 C111 Ag2 71.5(2) . .
Ag4 C111 Ag2 100.4(2) . .
C111 C112 C113 174.2(7) . .
C114 C113 C118 119.0(7) . .
C114 C113 C112 121.1(7) . .
C118 C113 C112 119.5(7) . .
C113 C114 C115 120.3(7) . .
C116 C115 C114 121.6(7) . .
C115 C116 C117 117.8(7) . .
C115 C116 C119 121.3(7) . .
C117 C116 C119 120.7(7) . .
C118 C117 C116 121.5(7) . .
C117 C118 C113 119.6(7) . .
C120 C119 C122 108.3(8) . .
C120 C119 C121 110.4(8) . .
C122 C119 C121 108.3(8) . .
C120 C119 C116 107.9(6) . .
C122 C119 C116 111.1(7) . .
C121 C119 C116 110.8(7) . .
C124 C123 Cu1 168.9(7) . .
C124 C123 Ag6 108.2(5) . .
Cu1 C123 Ag6 76.0(3) . .
C124 C123 Ag3 114.5(6) . .
Cu1 C123 Ag3 74.4(2) . .
Ag6 C123 Ag3 97.1(3) . .
C124 C123 Ag1 104.6(5) . .
Cu1 C123 Ag1 68.6(2) . .
Ag6 C123 Ag1 142.4(3) . .
Ag3 C123 Ag1 85.5(2) . .
C123 C124 C125 172.6(8) . .
C130 C125 C126 117.9(7) . .
C130 C125 C124 120.2(7) . .
C126 C125 C124 121.9(7) . .
C127 C126 C125 120.6(8) . .
C126 C127 C128 121.8(8) . .
C129 C128 C127 116.7(7) . .
C129 C128 C131 120.0(8) . .
C127 C128 C131 123.3(8) . .
C128 C129 C130 121.6(7) . .
C125 C130 C129 121.3(7) . .
C133 C131 C134 106.8(9) . .
C133 C131 C128 113.2(8) . .
C134 C131 C128 110.4(8) . .
C133 C131 C132 108.7(9) . .
C134 C131 C132 110.0(10) . .
C128 C131 C132 107.7(9) . .
C136 C135 Cu1 170.7(7) . .
C136 C135 Ag5 100.4(6) . .
Cu1 C135 Ag5 82.1(3) . .
C136 C135 Ag1 115.5(6) . .
Cu1 C135 Ag1 72.4(2) . .
Ag5 C135 Ag1 101.2(3) . .
C136 C135 Ag2 108.0(6) . .
Cu1 C135 Ag2 67.3(2) . .
Ag5 C135 Ag2 147.0(3) . .
Ag1 C135 Ag2 81.7(2) . .
C135 C136 C137 177.6(9) . .
C138 C137 C142 119.2(7) . .
C138 C137 C136 120.6(7) . .
C142 C137 C136 120.2(7) . .
C137 C138 C139 120.4(8) . .
C140 C139 C138 121.3(9) . .
C139 C140 C141 117.5(7) . .
C139 C140 C143 121.0(8) . .
C141 C140 C143 121.5(7) . .
C142 C141 C140 120.7(7) . .
C137 C142 C141 120.8(7) . .
C146 C143 C144 112.5(11) . .
C146 C143 C140 112.4(8) . .
C144 C143 C140 111.3(8) . .
C146 C143 C145 105.9(10) . .
C144 C143 C145 106.5(10) . .
C140 C143 C145 107.7(9) . .

loop_
_geom_bond_atom_site_label_1
_geom_bond_atom_site_label_2
_geom_bond_distance
_geom_bond_site_symmetry_2
Ag1 O5 2.287(5) .
Ag1 P1 2.4110(19) .
Ag1 C135 2.472(8) .
Ag1 C123 2.649(7) .
Ag1 Cu1 2.6586(10) .
Ag1 Ag2 3.3578(8) .
Ag2 O1 2.248(6) .
Ag2 P2 2.407(2) .
Ag2 C111 2.493(7) .
Ag2 Cu1 2.6312(10) .
Ag2 C135 2.658(7) .
Ag3 O3 2.253(5) .
Ag3 P3 2.424(2) .
Ag3 C123 2.470(8) .
Ag3 Cu1 2.7099(11) .
Ag4 O2 2.253(6) .
Ag4 C111 2.415(7) .
Ag4 P4 2.4189(19) .
Ag4 Cu1 2.8146(11) .
Ag5 O6 2.285(6) .
Ag5 C135 2.285(7) .
Ag5 P5 2.396(2) .
Ag5 Cu1 2.8087(10) .
Ag6 O4 2.210(5) .
Ag6 C123 2.364(7) .
Ag6 P6 2.3987(19) .
Ag6 Cu1 2.6803(10) .
Cu1 C111 1.944(7) .
Cu1 C123 1.959(7) .
Cu1 C135 1.977(7) .
P1 C2 1.830(7) .
P1 C8 1.832(10) .
P1 C1 1.871(8) .
P2 C14 1.819(8) .
P2 C20 1.840(9) .
P2 C1 1.878(10) .
P3 C26 1.825(11) .
P3 C32 1.826(13) .
P3 C1 1.874(8) .
P4 C45 1.825(8) .
P4 C39 1.838(8) .
P4 C38 1.867(7) .
P5 C51 1.817(8) .
P5 C57 1.825(7) .
P5 C38 1.870(7) .
P6 C69 1.810(9) .
P6 C63 1.836(8) .
P6 C38 1.864(7) .
P7 O1 1.493(6) .
P7 O2 1.518(6) .
P7 C81 1.814(8) .
P7 C75 1.823(9) .
P8 O3 1.494(6) .
P8 O4 1.509(6) .
P8 C87 1.802(8) .
P8 C93 1.823(9) .
P9 O6 1.482(7) .
P9 O5 1.494(6) .
P9 C105 1.811(9) .
P9 C99 1.811(10) .
O01 Cl1 1.412(11) .
O02 Cl1 1.405(9) .
O03 Cl1 1.413(9) .
O04 Cl1 1.438(8) .
Cl01 C01 1.63(2) .
Cl02 C01 1.71(2) .
Cl03 C02 1.807(17) .
Cl04 C02 1.76(2) .
Cl05 C03 1.592(18) .
Cl06 C03 1.735(18) .
Cl07 C04 1.664(18) .
Cl08 C04 1.76(2) .
Cl09 C05 1.64(3) .
Cl10 C05 1.75(3) .
Cl11 C06 1.796(19) .
Cl12 C06 1.744(19) .
Cl13 C07 1.762(10) .
Cl14 C07 1.96(12) .
C2 C3 1.376(11) .
C2 C7 1.386(11) .
C3 C4 1.401(11) .
C4 C5 1.383(13) .
C5 C6 1.376(14) .
C6 C7 1.396(12) .
C8 C9 1.360(14) .
C8 C13 1.390(16) .
C9 C10 1.355(16) .
C10 C11 1.38(3) .
C11 C12 1.38(3) .
C12 C13 1.396(15) .
C14 C19 1.369(13) .
C14 C15 1.391(12) .
C15 C16 1.397(12) .
C16 C17 1.366(16) .
C17 C18 1.364(16) .
C18 C19 1.392(13) .
C20 C21 1.362(14) .
C20 C25 1.406(13) .
C21 C22 1.415(15) .
C22 C23 1.360(17) .
C23 C24 1.372(17) .
C24 C25 1.377(14) .
C26 C27 1.405(16) .
C26 C31 1.407(19) .
C27 C28 1.355(17) .
C28 C29 1.43(2) .
C29 C30 1.34(2) .
C30 C31 1.394(16) .
C32 C37 1.369(16) .
C32 C33 1.426(16) .
C33 C34 1.412(17) .
C34 C35 1.355(18) .
C35 C36 1.34(2) .
C36 C37 1.37(2) .
C39 C44 1.390(11) .
C39 C40 1.392(11) .
C40 C41 1.386(12) .
C41 C42 1.391(13) .
C42 C43 1.379(12) .
C43 C44 1.379(11) .
C45 C50 1.377(12) .
C45 C46 1.387(12) .
C46 C47 1.378(13) .
C47 C48 1.364(18) .
C48 C49 1.369(19) .
C49 C50 1.372(15) .
C51 C56 1.381(12) .
C51 C52 1.396(12) .
C52 C53 1.400(12) .
C53 C54 1.370(16) .
C54 C55 1.362(17) .
C55 C56 1.395(13) .
C57 C58 1.389(12) .
C57 C62 1.392(12) .
C58 C59 1.392(11) .
C59 C60 1.387(14) .
C60 C61 1.377(15) .
C61 C62 1.392(12) .
C63 C68 1.342(16) .
C63 C64 1.436(14) .
C64 C65 1.416(15) .
C65 C66 1.31(2) .
C66 C67 1.39(2) .
C67 C68 1.408(13) .
C69 C74 1.399(12) .
C69 C70 1.402(12) .
C70 C71 1.352(15) .
C71 C72 1.380(17) .
C72 C73 1.410(16) .
C73 C74 1.380(14) .
C75 C76 1.380(13) .
C75 C80 1.385(15) .
C76 C77 1.410(14) .
C77 C78 1.357(17) .
C78 C79 1.38(2) .
C79 C80 1.395(19) .
C81 C82 1.376(14) .
C81 C86 1.391(14) .
C82 C83 1.417(15) .
C83 C84 1.28(2) .
C84 C85 1.39(2) .
C85 C86 1.388(14) .
C87 C92 1.370(14) .
C87 C88 1.390(13) .
C88 C89 1.349(16) .
C89 C90 1.37(2) .
C90 C91 1.41(2) .
C91 C92 1.418(15) .
C93 C94 1.368(14) .
C93 C98 1.371(14) .
C94 C95 1.415(14) .
C95 C96 1.35(2) .
C96 C97 1.39(2) .
C97 C98 1.390(14) .
C99 C100 1.370(16) .
C99 C104 1.393(18) .
C100 C101 1.409(18) .
C101 C102 1.39(2) .
C102 C103 1.37(2) .
C103 C104 1.381(17) .
C105 C106 1.366(15) .
C105 C110 1.391(13) .
C106 C107 1.392(16) .
C107 C108 1.374(17) .
C108 C109 1.362(15) .
C109 C110 1.397(13) .
C111 C112 1.244(10) .
C112 C113 1.431(10) .
C113 C114 1.385(11) .
C113 C118 1.401(10) .
C114 C115 1.389(11) .
C115 C116 1.375(11) .
C116 C117 1.401(11) .
C116 C119 1.547(10) .
C117 C118 1.383(11) .
C119 C120 1.499(12) .
C119 C122 1.511(13) .
C119 C121 1.515(12) .
C123 C124 1.224(10) .
C124 C125 1.447(10) .
C125 C130 1.372(11) .
C125 C126 1.389(11) .
C126 C127 1.382(12) .
C127 C128 1.398(13) .
C128 C129 1.378(11) .
C128 C131 1.528(11) .
C129 C130 1.390(11) .
C131 C133 1.515(14) .
C131 C134 1.524(15) .
C131 C132 1.532(18) .
C135 C136 1.220(11) .
C136 C137 1.439(10) .
C137 C138 1.375(12) .
C137 C142 1.381(11) .
C138 C139 1.396(12) .
C139 C140 1.389(12) .
C140 C141 1.406(11) .
C140 C143 1.522(11) .
C141 C142 1.388(10) .
C143 C146 1.490(14) .
C143 C144 1.491(15) .
C143 C145 1.575(17) .
